data_7002557
loop_
_publ_author_name
'Xu, Bao-Chang'
'Hu, Tao'
'Wu, Ji-Qian'
'Hu, Ning-Hai'
'Li, Yue-Sheng'

_publ_section_title
;
 Novel vanadium(iii) complexes with bidentate N,N-chelating
 iminopyrrolide ligands: synthesis, characterization and catalytic
 behaviour of ethylene polymerization and copolymerization with
 10-undecen-1-ol
;
_journal_issue 41
_journal_name_full 'Dalton Transactions'
_journal_page_first 8854
_journal_page_last 8863
_journal_paper_doi 10.1039/b909495d
_journal_year 2009
_chemical_formula_sum 'C19 H31 Cl2 N2 O2 V'
_chemical_formula_weight 441.30
_chemical_name_systematic
;
?
;
_space_group_IT_number 2
_symmetry_cell_setting triclinic
_symmetry_space_group_name_Hall '-P 1'
_symmetry_space_group_name_H-M 'P -1'
_atom_sites_solution_hydrogens geom
_atom_sites_solution_primary direct
_atom_sites_solution_secondary difmap
_audit_creation_method SHELXL-97
_cell_angle_alpha 78.948(4)
_cell_angle_beta 74.413(4)
_cell_angle_gamma 74.413(4)
_cell_formula_units_Z 4
_cell_length_a 10.282(3)
_cell_length_b 14.958(4)
_cell_length_c 14.958(4)
_cell_measurement_reflns_used 1182
_cell_measurement_temperature 187(2)
_cell_measurement_theta_max 20.17
_cell_measurement_theta_min 2.26
_cell_volume 2116.6(10)
_computing_cell_refinement 'Bruker SMART'
_computing_data_collection 'Bruker SMART'
_computing_data_reduction 'Bruker SAINT'
_computing_molecular_graphics 'Bruker SHELXTL'
_computing_publication_material 'Bruker SHELXTL'
_computing_structure_refinement 'SHELXL-97 (Sheldrick, 1997)'
_computing_structure_solution 'SHELXS-97 (Sheldrick, 1990)'
_diffrn_ambient_temperature 187(2)
_diffrn_measured_fraction_theta_full 0.973
_diffrn_measured_fraction_theta_max 0.973
_diffrn_measurement_device_type 'CCD area detector'
_diffrn_measurement_method 'phi and omega scans'
_diffrn_radiation_monochromator graphite
_diffrn_radiation_source 'fine-focus sealed tube'
_diffrn_radiation_type MoK\a
_diffrn_radiation_wavelength 0.71073
_diffrn_reflns_av_R_equivalents 0.0537
_diffrn_reflns_av_sigmaI/netI 0.1417
_diffrn_reflns_limit_h_max 10
_diffrn_reflns_limit_h_min -12
_diffrn_reflns_limit_k_max 18
_diffrn_reflns_limit_k_min -18
_diffrn_reflns_limit_l_max 17
_diffrn_reflns_limit_l_min -18
_diffrn_reflns_number 12077
_diffrn_reflns_theta_full 26.09
_diffrn_reflns_theta_max 26.09
_diffrn_reflns_theta_min 1.43
_exptl_absorpt_coefficient_mu 0.737
_exptl_absorpt_correction_T_max 0.9407
_exptl_absorpt_correction_T_min 0.9287
_exptl_absorpt_correction_type multi-scan
_exptl_crystal_density_diffrn 1.385
_exptl_crystal_density_method 'not measured'
_exptl_crystal_F_000 928
_exptl_crystal_size_max 0.10
_exptl_crystal_size_mid 0.10
_exptl_crystal_size_min 0.08
_refine_diff_density_max 0.611
_refine_diff_density_min -0.516
_refine_diff_density_rms 0.103
_refine_ls_extinction_method none
_refine_ls_goodness_of_fit_ref 1.021
_refine_ls_hydrogen_treatment constr
_refine_ls_matrix_type full
_refine_ls_number_parameters 469
_refine_ls_number_reflns 8182
_refine_ls_number_restraints 20
_refine_ls_restrained_S_all 1.051
_refine_ls_R_factor_all 0.1681
_refine_ls_R_factor_gt 0.0814
_refine_ls_shift/su_max 0.000
_refine_ls_shift/su_mean 0.000
_refine_ls_structure_factor_coef Fsqd
_refine_ls_weighting_details 'calc w=1/[\s^2^(Fo^2^)+(0.0826P)^2^+0.0000P] where P=(Fo^2^+2Fc^2^)/3'
_refine_ls_weighting_scheme calc
_refine_ls_wR_factor_gt 0.1677
_refine_ls_wR_factor_ref 0.2072
_reflns_number_gt 4143
_reflns_number_total 8182
_reflns_threshold_expression >2sigma(I)
_cod_data_source_file b909495d.txt
_cod_data_source_block p160
_cod_depositor_comments
;
The following automatic conversions were performed:
'_symmetry_cell_setting' value 'Triclinic' changed to 'triclinic'
according to '/home/saulius/struct/CIF-dictionaries/cif_core.dic'
dictionary named 'cif_core.dic' version 2.4.1 from 2010-06-29.

Automatic conversion script
Id: cif_fix_enum 1527 2010-12-29 10:47:43Z saulius 
;
_cod_original_cell_volume 2116.8(10)
_cod_original_sg_symbol_H-M P-1
_cod_database_code 7002557

loop_
_symmetry_equiv_pos_as_xyz
'x, y, z'
'-x, -y, -z'

loop_
_atom_site_label
_atom_site_type_symbol
_atom_site_fract_x
_atom_site_fract_y
_atom_site_fract_z
_atom_site_U_iso_or_equiv
_atom_site_adp_type
_atom_site_occupancy
_atom_site_symmetry_multiplicity
_atom_site_calc_flag
_atom_site_refinement_flags
_atom_site_disorder_assembly
_atom_site_disorder_group
V1 V 0.71978(11) 0.76602(8) 0.32371(7) 0.0307(3) Uani 1 1 d . . .
V2 V 0.18016(11) 0.73691(9) 0.80868(8) 0.0356(3) Uani 1 1 d . . .
Cl1 Cl 0.66179(18) 0.74029(13) 0.19061(11) 0.0412(5) Uani 1 1 d . . .
Cl2 Cl 0.89811(18) 0.84087(13) 0.23332(11) 0.0411(5) Uani 1 1 d . . .
Cl3 Cl 0.21803(19) 0.66245(16) 0.67494(13) 0.0577(6) Uani 1 1 d . . .
Cl4 Cl 0.41104(18) 0.75283(16) 0.77455(14) 0.0581(6) Uani 1 1 d . . .
N1 N 0.7694(5) 0.7757(4) 0.4433(3) 0.0309(13) Uani 1 1 d . . .
N2 N 0.5643(5) 0.7087(4) 0.4283(3) 0.0299(13) Uani 1 1 d . . .
N3 N -0.0215(5) 0.7333(4) 0.8446(3) 0.0290(13) Uani 1 1 d . . .
N4 N 0.1117(6) 0.7972(4) 0.9358(4) 0.0397(15) Uani 1 1 d . . .
O1 O 0.8548(4) 0.6395(3) 0.3196(3) 0.0338(11) Uani 1 1 d . . .
O2 O 0.5813(5) 0.8916(3) 0.3247(3) 0.0405(12) Uani 1 1 d . . .
O3 O 0.2348(4) 0.6115(3) 0.8858(3) 0.0440(13) Uani 1 1 d D . .
O4 O 0.1269(5) 0.8646(3) 0.7327(3) 0.0490(13) Uani 1 1 d D . .
C1 C 0.9629(7) 0.6122(5) 0.2365(5) 0.046(2) Uani 1 1 d . . .
H1A H 0.9242 0.6275 0.1801 0.055 Uiso 1 1 calc R . .
H1B H 1.0391 0.6446 0.2259 0.055 Uiso 1 1 calc R . .
C2 C 1.0123(9) 0.5112(6) 0.2579(6) 0.060(2) Uani 1 1 d . . .
H2A H 1.1108 0.4908 0.2257 0.072 Uiso 1 1 calc R . .
H2B H 0.9566 0.4772 0.2381 0.072 Uiso 1 1 calc R . .
C3 C 0.9951(8) 0.4936(5) 0.3625(5) 0.053(2) Uani 1 1 d . . .
H3A H 0.9748 0.4313 0.3877 0.064 Uiso 1 1 calc R . .
H3B H 1.0801 0.4966 0.3797 0.064 Uiso 1 1 calc R . .
C4 C 0.8774(8) 0.5685(5) 0.3986(5) 0.054(2) Uani 1 1 d . . .
H4A H 0.7934 0.5436 0.4269 0.064 Uiso 1 1 calc R . .
H4B H 0.8988 0.5955 0.4470 0.064 Uiso 1 1 calc R . .
C5 C 0.8745(7) 0.7930(5) 0.4694(5) 0.0343(16) Uani 1 1 d . . .
H5 H 0.9482 0.8170 0.4272 0.041 Uiso 1 1 calc R . .
C6 C 0.8626(7) 0.7718(5) 0.5649(5) 0.0377(17) Uani 1 1 d . . .
H6 H 0.9245 0.7781 0.5992 0.045 Uiso 1 1 calc R . .
C7 C 0.7436(7) 0.7398(5) 0.6002(4) 0.0365(17) Uani 1 1 d . . .
H7 H 0.7067 0.7201 0.6642 0.044 Uiso 1 1 calc R . .
C8 C 0.6865(7) 0.7412(5) 0.5253(4) 0.0327(16) Uani 1 1 d . . .
C9 C 0.5768(6) 0.7086(5) 0.5144(4) 0.0339(17) Uani 1 1 d . . .
H9 H 0.5128 0.6869 0.5674 0.041 Uiso 1 1 calc R . .
C10 C 0.5139(7) 0.5774(5) 0.3777(5) 0.0439(19) Uani 1 1 d . . .
H10A H 0.5682 0.5317 0.4191 0.053 Uiso 1 1 calc R . .
H10B H 0.5779 0.5896 0.3166 0.053 Uiso 1 1 calc R . .
C11 C 0.4512(7) 0.6687(5) 0.4211(5) 0.0379(18) Uani 1 1 d . . .
H11 H 0.3975 0.6529 0.4861 0.046 Uiso 1 1 calc R . .
C12 C 0.3515(7) 0.7391(6) 0.3682(5) 0.053(2) Uani 1 1 d . . .
H12A H 0.4046 0.7639 0.3072 0.064 Uiso 1 1 calc R . .
H12B H 0.3033 0.7921 0.4045 0.064 Uiso 1 1 calc R . .
C13 C 0.2440(8) 0.6941(7) 0.3517(6) 0.073(3) Uani 1 1 d . . .
H13A H 0.1869 0.7395 0.3118 0.088 Uiso 1 1 calc R . .
H13B H 0.1818 0.6776 0.4123 0.088 Uiso 1 1 calc R . .
C14 C 0.3160(9) 0.6055(7) 0.3037(6) 0.067(3) Uani 1 1 d . . .
H14A H 0.2452 0.5779 0.2925 0.080 Uiso 1 1 calc R . .
H14B H 0.3767 0.6221 0.2424 0.080 Uiso 1 1 calc R . .
C15 C 0.4004(8) 0.5358(6) 0.3639(5) 0.058(2) Uani 1 1 d . . .
H15A H 0.4434 0.4780 0.3339 0.069 Uiso 1 1 calc R . .
H15B H 0.3399 0.5193 0.4253 0.069 Uiso 1 1 calc R . .
C16 C 0.4947(8) 0.9337(5) 0.4070(5) 0.053(2) Uani 1 1 d . . .
H16A H 0.5519 0.9364 0.4497 0.063 Uiso 1 1 calc R . .
H16B H 0.4253 0.8969 0.4413 0.063 Uiso 1 1 calc R . .
C17 C 0.4246(9) 1.0300(6) 0.3716(6) 0.074(3) Uani 1 1 d . . .
H17A H 0.3259 1.0455 0.4051 0.088 Uiso 1 1 calc R . .
H17B H 0.4708 1.0770 0.3799 0.088 Uiso 1 1 calc R . .
C18 C 0.4373(9) 1.0278(6) 0.2708(6) 0.067(3) Uani 1 1 d . . .
H18A H 0.3585 1.0073 0.2615 0.081 Uiso 1 1 calc R . .
H18B H 0.4402 1.0903 0.2346 0.081 Uiso 1 1 calc R . .
C19 C 0.5686(9) 0.9599(6) 0.2423(5) 0.066(3) Uani 1 1 d . . .
H19A H 0.5663 0.9296 0.1896 0.079 Uiso 1 1 calc R . .
H19B H 0.6473 0.9910 0.2229 0.079 Uiso 1 1 calc R . .
C20 C 0.3608(8) 0.5408(5) 0.8569(6) 0.074(3) Uani 1 1 d D . .
H20A H 0.4437 0.5656 0.8493 0.089 Uiso 1 1 calc R . .
H20B H 0.3629 0.5219 0.7965 0.089 Uiso 1 1 calc R . .
C21 C 0.3594(9) 0.4587(6) 0.9322(6) 0.070(3) Uani 1 1 d D . .
H21A H 0.3841 0.3997 0.9044 0.085 Uiso 1 1 calc R . .
H21B H 0.4267 0.4555 0.9698 0.085 Uiso 1 1 calc R . .
C22 C 0.2161(11) 0.4731(7) 0.9917(9) 0.174(8) Uani 1 1 d D . .
H22A H 0.2184 0.4596 1.0587 0.209 Uiso 1 1 calc R . .
H22B H 0.1657 0.4310 0.9786 0.209 Uiso 1 1 calc R . .
C23 C 0.1457(8) 0.5730(5) 0.9687(5) 0.054(2) Uani 1 1 d D . .
H23A H 0.0542 0.5771 0.9565 0.065 Uiso 1 1 calc R . .
H23B H 0.1315 0.6082 1.0215 0.065 Uiso 1 1 calc R . .
C24 C -0.1173(7) 0.7158(5) 0.8074(4) 0.0324(16) Uani 1 1 d . . .
H24 H -0.0965 0.6901 0.7504 0.039 Uiso 1 1 calc R . .
C25 C -0.2489(7) 0.7402(5) 0.8631(5) 0.0403(18) Uani 1 1 d . . .
H25 H -0.3328 0.7353 0.8512 0.048 Uiso 1 1 calc R . .
C26 C -0.2351(7) 0.7730(5) 0.9392(5) 0.0383(17) Uani 1 1 d . . .
H26 H -0.3075 0.7942 0.9905 0.046 Uiso 1 1 calc R . .
C27 C -0.0960(7) 0.7691(5) 0.9267(4) 0.0320(16) Uani 1 1 d . . .
C28 C -0.0180(8) 0.8008(5) 0.9733(4) 0.0391(18) Uani 1 1 d . . .
H28 H -0.0603 0.8244 1.0315 0.047 Uiso 1 1 calc R . .
C29 C 0.1916(12) 0.8317(5) 0.9824(7) 0.095(4) Uani 1 1 d D . .
H29 H 0.1114 0.8443 1.0372 0.115 Uiso 1 1 calc R . .
C30 C 0.2748(7) 0.7635(5) 1.0402(5) 0.050(2) Uani 1 1 d D . .
H30A H 0.3401 0.7168 1.0008 0.060 Uiso 1 1 calc R . .
H30B H 0.2124 0.7302 1.0895 0.060 Uiso 1 1 calc R . .
C31 C 0.3569(9) 0.8023(7) 1.0866(6) 0.080(3) Uani 1 1 d D . .
H31A H 0.3143 0.7967 1.1545 0.096 Uiso 1 1 calc R . .
H31B H 0.4514 0.7614 1.0783 0.096 Uiso 1 1 calc R . .
C32 C 0.3711(16) 0.8986(7) 1.0564(13) 0.242(12) Uani 1 1 d D . .
H32A H 0.4638 0.8962 1.0138 0.291 Uiso 1 1 calc R . .
H32B H 0.3712 0.9247 1.1124 0.291 Uiso 1 1 calc R . .
C33 C 0.2703(8) 0.9661(6) 1.0093(6) 0.064(3) Uani 1 1 d D . .
H33A H 0.3200 1.0102 0.9639 0.077 Uiso 1 1 calc R . .
H33B H 0.2015 1.0029 1.0569 0.077 Uiso 1 1 calc R . .
C34 C 0.1909(10) 0.9297(5) 0.9576(8) 0.092(4) Uani 1 1 d D . .
H34A H 0.0934 0.9661 0.9699 0.110 Uiso 1 1 calc R . .
H34B H 0.2308 0.9414 0.8896 0.110 Uiso 1 1 calc R . .
C35 C -0.0005(7) 0.9347(5) 0.7533(5) 0.050(2) Uani 1 1 d D . .
H35A H 0.0080 0.9784 0.7923 0.060 Uiso 1 1 calc R . .
H35B H -0.0785 0.9052 0.7870 0.060 Uiso 1 1 calc R . .
C36 C -0.0233(8) 0.9853(6) 0.6599(5) 0.066(3) Uani 1 1 d D . .
H36A H -0.0929 0.9629 0.6408 0.079 Uiso 1 1 calc R . .
H36B H -0.0560 1.0535 0.6622 0.079 Uiso 1 1 calc R . .
C37 C 0.1151(10) 0.9632(8) 0.5934(6) 0.114(5) Uani 1 1 d D . .
H37A H 0.1052 0.9426 0.5369 0.137 Uiso 1 1 calc R . .
H37B H 0.1536 1.0197 0.5736 0.137 Uiso 1 1 calc R . .
C38 C 0.2077(8) 0.8893(7) 0.6400(5) 0.089(4) Uani 1 1 d D . .
H38A H 0.2880 0.9116 0.6441 0.107 Uiso 1 1 calc R . .
H38B H 0.2425 0.8344 0.6051 0.107 Uiso 1 1 calc R . .

loop_
_atom_site_aniso_label
_atom_site_aniso_U_11
_atom_site_aniso_U_22
_atom_site_aniso_U_33
_atom_site_aniso_U_23
_atom_site_aniso_U_13
_atom_site_aniso_U_12
V1 0.0315(7) 0.0346(7) 0.0218(6) -0.0042(5) -0.0033(5) -0.0027(5)
V2 0.0265(7) 0.0438(8) 0.0336(7) 0.0022(6) -0.0053(5) -0.0097(6)
Cl1 0.0430(11) 0.0582(13) 0.0239(9) -0.0065(8) -0.0086(7) -0.0124(9)
Cl2 0.0469(11) 0.0445(12) 0.0298(9) -0.0024(8) -0.0014(8) -0.0160(9)
Cl3 0.0425(12) 0.0878(17) 0.0378(11) -0.0197(11) 0.0051(9) -0.0129(11)
Cl4 0.0304(11) 0.0817(17) 0.0600(13) 0.0052(11) -0.0075(9) -0.0221(10)
N1 0.035(3) 0.034(4) 0.022(3) -0.003(2) -0.005(2) -0.006(3)
N2 0.027(3) 0.031(3) 0.028(3) -0.002(2) -0.006(2) -0.003(2)
N3 0.030(3) 0.036(4) 0.023(3) -0.011(2) -0.002(2) -0.009(3)
N4 0.049(4) 0.032(4) 0.047(4) -0.003(3) -0.029(3) -0.008(3)
O1 0.034(3) 0.035(3) 0.026(2) -0.004(2) -0.005(2) 0.001(2)
O2 0.043(3) 0.039(3) 0.029(3) -0.004(2) -0.009(2) 0.008(2)
O3 0.038(3) 0.038(3) 0.040(3) 0.003(2) 0.000(2) 0.003(2)
O4 0.038(3) 0.053(4) 0.046(3) 0.016(3) -0.009(2) -0.010(3)
C1 0.038(4) 0.043(5) 0.041(4) -0.016(4) 0.005(3) 0.009(4)
C2 0.064(6) 0.045(6) 0.061(6) -0.026(4) 0.008(4) -0.005(4)
C3 0.050(5) 0.031(5) 0.067(6) 0.001(4) -0.007(4) -0.002(4)
C4 0.057(5) 0.043(5) 0.042(4) 0.002(4) -0.008(4) 0.011(4)
C5 0.035(4) 0.032(4) 0.037(4) -0.009(3) -0.006(3) -0.008(3)
C6 0.040(4) 0.039(5) 0.037(4) -0.006(3) -0.017(3) -0.004(3)
C7 0.049(5) 0.037(5) 0.024(4) -0.002(3) -0.013(3) -0.007(4)
C8 0.037(4) 0.028(4) 0.029(4) -0.007(3) -0.008(3) 0.002(3)
C9 0.027(4) 0.035(4) 0.026(4) -0.007(3) 0.006(3) 0.005(3)
C10 0.045(5) 0.050(5) 0.040(4) -0.008(4) -0.007(3) -0.016(4)
C11 0.031(4) 0.048(5) 0.036(4) -0.004(3) -0.006(3) -0.014(4)
C12 0.032(4) 0.061(6) 0.058(5) -0.009(4) -0.008(4) 0.001(4)
C13 0.036(5) 0.113(9) 0.070(6) 0.005(6) -0.018(4) -0.022(5)
C14 0.056(6) 0.082(8) 0.079(6) -0.005(6) -0.029(5) -0.034(5)
C15 0.068(6) 0.072(7) 0.043(5) -0.004(4) -0.003(4) -0.046(5)
C16 0.060(5) 0.041(5) 0.045(5) -0.019(4) 0.001(4) 0.005(4)
C17 0.072(7) 0.060(7) 0.068(6) -0.017(5) -0.009(5) 0.018(5)
C18 0.062(6) 0.054(6) 0.074(6) 0.004(5) -0.025(5) 0.007(5)
C19 0.080(6) 0.059(6) 0.038(4) 0.009(4) -0.017(4) 0.011(5)
C20 0.059(6) 0.048(6) 0.082(7) 0.002(5) 0.004(5) 0.016(4)
C21 0.072(7) 0.047(6) 0.089(7) -0.007(5) -0.025(5) -0.002(5)
C22 0.162(13) 0.077(10) 0.152(13) 0.051(8) 0.068(10) 0.041(8)
C23 0.064(6) 0.037(5) 0.047(5) 0.008(4) 0.000(4) -0.008(4)
C24 0.035(4) 0.033(4) 0.032(4) -0.003(3) -0.013(3) -0.008(3)
C25 0.028(4) 0.046(5) 0.046(4) 0.002(4) -0.014(3) -0.007(3)
C26 0.031(4) 0.039(5) 0.035(4) 0.003(3) -0.001(3) -0.002(3)
C27 0.040(4) 0.031(4) 0.021(3) -0.001(3) -0.008(3) -0.002(3)
C28 0.059(5) 0.030(4) 0.023(3) -0.006(3) -0.013(3) 0.004(4)
C29 0.168(11) 0.054(7) 0.115(8) 0.026(6) -0.109(8) -0.060(7)
C30 0.040(5) 0.060(6) 0.055(5) -0.011(4) -0.028(4) 0.000(4)
C31 0.063(6) 0.133(10) 0.061(6) 0.026(6) -0.039(5) -0.051(6)
C32 0.256(19) 0.076(10) 0.52(3) -0.113(15) -0.34(2) 0.063(11)
C33 0.053(5) 0.066(7) 0.085(6) -0.036(5) -0.006(5) -0.026(5)
C34 0.081(7) 0.051(6) 0.182(11) -0.019(7) -0.089(7) -0.018(5)
C35 0.059(5) 0.040(5) 0.049(5) -0.003(4) -0.011(4) -0.010(4)
C36 0.067(6) 0.055(6) 0.056(5) 0.016(4) -0.018(5) 0.007(5)
C37 0.125(10) 0.103(9) 0.043(6) 0.030(6) 0.018(6) 0.027(7)
C38 0.062(6) 0.111(9) 0.065(6) 0.047(6) 0.005(5) -0.029(6)

loop_
_atom_type_symbol
_atom_type_description
_atom_type_scat_dispersion_real
_atom_type_scat_dispersion_imag
_atom_type_scat_source
C C 0.0033 0.0016 'International Tables Vol C Tables 4.2.6.8 and 6.1.1.4'
H H 0.0000 0.0000 'International Tables Vol C Tables 4.2.6.8 and 6.1.1.4'
N N 0.0061 0.0033 'International Tables Vol C Tables 4.2.6.8 and 6.1.1.4'
O O 0.0106 0.0060 'International Tables Vol C Tables 4.2.6.8 and 6.1.1.4'
Cl Cl 0.1484 0.1585 'International Tables Vol C Tables 4.2.6.8 and 6.1.1.4'
V V 0.3005 0.5294 'International Tables Vol C Tables 4.2.6.8 and 6.1.1.4'

loop_
_geom_angle_atom_site_label_1
_geom_angle_atom_site_label_2
_geom_angle_atom_site_label_3
_geom_angle
_geom_angle_site_symmetry_1
_geom_angle_site_symmetry_3
_geom_angle_publ_flag
O1 V1 N1 88.25(19) . . ?
O1 V1 O2 177.98(18) . . ?
N1 V1 O2 93.68(19) . . ?
O1 V1 N2 91.93(19) . . ?
N1 V1 N2 78.4(2) . . ?
O2 V1 N2 87.85(19) . . ?
O1 V1 Cl1 87.86(13) . . ?
N1 V1 Cl1 174.69(17) . . ?
O2 V1 Cl1 90.19(14) . . ?
N2 V1 Cl1 98.11(15) . . ?
O1 V1 Cl2 90.74(13) . . ?
N1 V1 Cl2 90.64(15) . . ?
O2 V1 Cl2 89.86(15) . . ?
N2 V1 Cl2 168.65(15) . . ?
Cl1 V1 Cl2 93.01(7) . . ?
N3 V2 O3 92.4(2) . . ?
N3 V2 O4 88.2(2) . . ?
O3 V2 O4 178.8(2) . . ?
N3 V2 N4 78.5(2) . . ?
O3 V2 N4 87.6(2) . . ?
O4 V2 N4 91.5(2) . . ?
N3 V2 Cl4 174.72(16) . . ?
O3 V2 Cl4 89.62(14) . . ?
O4 V2 Cl4 89.66(14) . . ?
N4 V2 Cl4 96.73(17) . . ?
N3 V2 Cl3 91.57(15) . . ?
O3 V2 Cl3 90.85(15) . . ?
O4 V2 Cl3 90.19(16) . . ?
N4 V2 Cl3 169.87(17) . . ?
Cl4 V2 Cl3 93.26(8) . . ?
C5 N1 C8 105.5(5) . . ?
C5 N1 V1 138.4(4) . . ?
C8 N1 V1 115.1(4) . . ?
C9 N2 C11 116.0(5) . . ?
C9 N2 V1 112.0(4) . . ?
C11 N2 V1 131.9(4) . . ?
C24 N3 C27 105.1(5) . . ?
C24 N3 V2 139.2(4) . . ?
C27 N3 V2 115.1(4) . . ?
C28 N4 C29 119.2(7) . . ?
C28 N4 V2 112.5(4) . . ?
C29 N4 V2 128.3(6) . . ?
C4 O1 C1 108.8(5) . . ?
C4 O1 V1 126.8(4) . . ?
C1 O1 V1 123.7(4) . . ?
C19 O2 C16 108.8(5) . . ?
C19 O2 V1 124.3(4) . . ?
C16 O2 V1 126.3(4) . . ?
C23 O3 C20 109.8(5) . . ?
C23 O3 V2 125.3(4) . . ?
C20 O3 V2 124.2(4) . . ?
C35 O4 C38 110.3(5) . . ?
C35 O4 V2 127.2(4) . . ?
C38 O4 V2 121.8(5) . . ?
C2 C1 O1 104.5(6) . . ?
C2 C1 H1A 110.9 . . ?
O1 C1 H1A 110.9 . . ?
C2 C1 H1B 110.9 . . ?
O1 C1 H1B 110.9 . . ?
H1A C1 H1B 108.9 . . ?
C1 C2 C3 105.2(6) . . ?
C1 C2 H2A 110.7 . . ?
C3 C2 H2A 110.7 . . ?
C1 C2 H2B 110.7 . . ?
C3 C2 H2B 110.7 . . ?
H2A C2 H2B 108.8 . . ?
C4 C3 C2 104.9(6) . . ?
C4 C3 H3A 110.8 . . ?
C2 C3 H3A 110.8 . . ?
C4 C3 H3B 110.8 . . ?
C2 C3 H3B 110.8 . . ?
H3A C3 H3B 108.8 . . ?
O1 C4 C3 106.9(6) . . ?
O1 C4 H4A 110.3 . . ?
C3 C4 H4A 110.3 . . ?
O1 C4 H4B 110.3 . . ?
C3 C4 H4B 110.3 . . ?
H4A C4 H4B 108.6 . . ?
N1 C5 C6 111.9(6) . . ?
N1 C5 H5 124.1 . . ?
C6 C5 H5 124.1 . . ?
C7 C6 C5 106.1(6) . . ?
C7 C6 H6 126.9 . . ?
C5 C6 H6 126.9 . . ?
C6 C7 C8 107.5(6) . . ?
C6 C7 H7 126.2 . . ?
C8 C7 H7 126.2 . . ?
N1 C8 C7 109.0(6) . . ?
N1 C8 C9 115.9(6) . . ?
C7 C8 C9 134.8(6) . . ?
N2 C9 C8 118.5(6) . . ?
N2 C9 H9 120.8 . . ?
C8 C9 H9 120.8 . . ?
C11 C10 C15 111.2(6) . . ?
C11 C10 H10A 109.4 . . ?
C15 C10 H10A 109.4 . . ?
C11 C10 H10B 109.4 . . ?
C15 C10 H10B 109.4 . . ?
H10A C10 H10B 108.0 . . ?
N2 C11 C12 111.6(6) . . ?
N2 C11 C10 109.3(5) . . ?
C12 C11 C10 113.0(6) . . ?
N2 C11 H11 107.6 . . ?
C12 C11 H11 107.6 . . ?
C10 C11 H11 107.6 . . ?
C11 C12 C13 111.3(7) . . ?
C11 C12 H12A 109.4 . . ?
C13 C12 H12A 109.4 . . ?
C11 C12 H12B 109.4 . . ?
C13 C12 H12B 109.4 . . ?
H12A C12 H12B 108.0 . . ?
C12 C13 C14 110.6(6) . . ?
C12 C13 H13A 109.5 . . ?
C14 C13 H13A 109.5 . . ?
C12 C13 H13B 109.5 . . ?
C14 C13 H13B 109.5 . . ?
H13A C13 H13B 108.1 . . ?
C15 C14 C13 110.1(7) . . ?
C15 C14 H14A 109.6 . . ?
C13 C14 H14A 109.6 . . ?
C15 C14 H14B 109.6 . . ?
C13 C14 H14B 109.6 . . ?
H14A C14 H14B 108.2 . . ?
C14 C15 C10 109.5(7) . . ?
C14 C15 H15A 109.8 . . ?
C10 C15 H15A 109.8 . . ?
C14 C15 H15B 109.8 . . ?
C10 C15 H15B 109.8 . . ?
H15A C15 H15B 108.2 . . ?
O2 C16 C17 105.9(6) . . ?
O2 C16 H16A 110.6 . . ?
C17 C16 H16A 110.6 . . ?
O2 C16 H16B 110.6 . . ?
C17 C16 H16B 110.6 . . ?
H16A C16 H16B 108.7 . . ?
C18 C17 C16 105.0(7) . . ?
C18 C17 H17A 110.7 . . ?
C16 C17 H17A 110.7 . . ?
C18 C17 H17B 110.7 . . ?
C16 C17 H17B 110.7 . . ?
H17A C17 H17B 108.8 . . ?
C19 C18 C17 104.3(7) . . ?
C19 C18 H18A 110.9 . . ?
C17 C18 H18A 110.9 . . ?
C19 C18 H18B 110.9 . . ?
C17 C18 H18B 110.9 . . ?
H18A C18 H18B 108.9 . . ?
O2 C19 C18 105.2(6) . . ?
O2 C19 H19A 110.7 . . ?
C18 C19 H19A 110.7 . . ?
O2 C19 H19B 110.7 . . ?
C18 C19 H19B 110.7 . . ?
H19A C19 H19B 108.8 . . ?
O3 C20 C21 107.0(6) . . ?
O3 C20 H20A 110.3 . . ?
C21 C20 H20A 110.3 . . ?
O3 C20 H20B 110.3 . . ?
C21 C20 H20B 110.3 . . ?
H20A C20 H20B 108.6 . . ?
C22 C21 C20 106.5(7) . . ?
C22 C21 H21A 110.4 . . ?
C20 C21 H21A 110.4 . . ?
C22 C21 H21B 110.4 . . ?
C20 C21 H21B 110.4 . . ?
H21A C21 H21B 108.6 . . ?
C21 C22 C23 107.1(7) . . ?
C21 C22 H22A 110.3 . . ?
C23 C22 H22A 110.3 . . ?
C21 C22 H22B 110.3 . . ?
C23 C22 H22B 110.3 . . ?
H22A C22 H22B 108.5 . . ?
O3 C23 C22 107.3(6) . . ?
O3 C23 H23A 110.3 . . ?
C22 C23 H23A 110.3 . . ?
O3 C23 H23B 110.3 . . ?
C22 C23 H23B 110.3 . . ?
H23A C23 H23B 108.5 . . ?
N3 C24 C25 111.1(6) . . ?
N3 C24 H24 124.5 . . ?
C25 C24 H24 124.5 . . ?
C26 C25 C24 106.8(6) . . ?
C26 C25 H25 126.6 . . ?
C24 C25 H25 126.6 . . ?
C25 C26 C27 106.7(6) . . ?
C25 C26 H26 126.6 . . ?
C27 C26 H26 126.6 . . ?
C26 C27 N3 110.4(6) . . ?
C26 C27 C28 134.4(6) . . ?
N3 C27 C28 114.9(6) . . ?
N4 C28 C27 118.9(6) . . ?
N4 C28 H28 120.5 . . ?
C27 C28 H28 120.5 . . ?
C34 C29 C30 126.9(7) . . ?
C34 C29 N4 115.3(6) . . ?
C30 C29 N4 117.5(6) . . ?
C34 C29 H29 92.0 . . ?
C30 C29 H29 92.0 . . ?
N4 C29 H29 92.0 . . ?
C29 C30 C31 115.7(7) . . ?
C29 C30 H30A 108.4 . . ?
C31 C30 H30A 108.4 . . ?
C29 C30 H30B 108.4 . . ?
C31 C30 H30B 108.4 . . ?
H30A C30 H30B 107.4 . . ?
C32 C31 C30 118.9(7) . . ?
C32 C31 H31A 107.6 . . ?
C30 C31 H31A 107.6 . . ?
C32 C31 H31B 107.6 . . ?
C30 C31 H31B 107.6 . . ?
H31A C31 H31B 107.0 . . ?
C31 C32 C33 120.2(9) . . ?
C31 C32 H32A 107.3 . . ?
C33 C32 H32A 107.3 . . ?
C31 C32 H32B 107.3 . . ?
C33 C32 H32B 107.3 . . ?
H32A C32 H32B 106.9 . . ?
C32 C33 C34 118.6(7) . . ?
C32 C33 H33A 107.7 . . ?
C34 C33 H33A 107.7 . . ?
C32 C33 H33B 107.7 . . ?
C34 C33 H33B 107.7 . . ?
H33A C33 H33B 107.1 . . ?
C29 C34 C33 115.0(7) . . ?
C29 C34 H34A 108.5 . . ?
C33 C34 H34A 108.5 . . ?
C29 C34 H34B 108.5 . . ?
C33 C34 H34B 108.5 . . ?
H34A C34 H34B 107.5 . . ?
O4 C35 C36 105.4(5) . . ?
O4 C35 H35A 110.7 . . ?
C36 C35 H35A 110.7 . . ?
O4 C35 H35B 110.7 . . ?
C36 C35 H35B 110.7 . . ?
H35A C35 H35B 108.8 . . ?
C37 C36 C35 105.2(6) . . ?
C37 C36 H36A 110.7 . . ?
C35 C36 H36A 110.7 . . ?
C37 C36 H36B 110.7 . . ?
C35 C36 H36B 110.7 . . ?
H36A C36 H36B 108.8 . . ?
C38 C37 C36 108.7(6) . . ?
C38 C37 H37A 109.9 . . ?
C36 C37 H37A 109.9 . . ?
C38 C37 H37B 109.9 . . ?
C36 C37 H37B 109.9 . . ?
H37A C37 H37B 108.3 . . ?
C37 C38 O4 106.4(6) . . ?
C37 C38 H38A 110.5 . . ?
O4 C38 H38A 110.5 . . ?
C37 C38 H38B 110.5 . . ?
O4 C38 H38B 110.5 . . ?
H38A C38 H38B 108.6 . . ?

loop_
_geom_bond_atom_site_label_1
_geom_bond_atom_site_label_2
_geom_bond_distance
_geom_bond_site_symmetry_2
_geom_bond_publ_flag
V1 O1 2.025(4) . ?
V1 N1 2.028(5) . ?
V1 O2 2.029(5) . ?
V1 N2 2.149(5) . ?
V1 Cl1 2.350(2) . ?
V1 Cl2 2.374(2) . ?
V2 N3 2.010(5) . ?
V2 O3 2.029(5) . ?
V2 O4 2.044(5) . ?
V2 N4 2.126(6) . ?
V2 Cl4 2.358(2) . ?
V2 Cl3 2.366(2) . ?
N1 C5 1.342(7) . ?
N1 C8 1.388(8) . ?
N2 C9 1.327(8) . ?
N2 C11 1.479(8) . ?
N3 C24 1.356(7) . ?
N3 C27 1.381(7) . ?
N4 C28 1.292(8) . ?
N4 C29 1.450(8) . ?
O1 C4 1.454(8) . ?
O1 C1 1.467(7) . ?
O2 C19 1.453(8) . ?
O2 C16 1.454(7) . ?
O3 C23 1.452(6) . ?
O3 C20 1.457(7) . ?
O4 C35 1.442(7) . ?
O4 C38 1.449(7) . ?
C1 C2 1.460(10) . ?
C1 H1A 0.9900 . ?
C1 H1B 0.9900 . ?
C2 C3 1.506(10) . ?
C2 H2A 0.9900 . ?
C2 H2B 0.9900 . ?
C3 C4 1.472(9) . ?
C3 H3A 0.9900 . ?
C3 H3B 0.9900 . ?
C4 H4A 0.9900 . ?
C4 H4B 0.9900 . ?
C5 C6 1.383(9) . ?
C5 H5 0.9500 . ?
C6 C7 1.370(9) . ?
C6 H6 0.9500 . ?
C7 C8 1.392(8) . ?
C7 H7 0.9500 . ?
C8 C9 1.401(9) . ?
C9 H9 0.9500 . ?
C10 C11 1.530(9) . ?
C10 C15 1.538(9) . ?
C10 H10A 0.9900 . ?
C10 H10B 0.9900 . ?
C11 C12 1.524(10) . ?
C11 H11 1.0000 . ?
C12 C13 1.531(10) . ?
C12 H12A 0.9900 . ?
C12 H12B 0.9900 . ?
C13 C14 1.540(12) . ?
C13 H13A 0.9900 . ?
C13 H13B 0.9900 . ?
C14 C15 1.491(11) . ?
C14 H14A 0.9900 . ?
C14 H14B 0.9900 . ?
C15 H15A 0.9900 . ?
C15 H15B 0.9900 . ?
C16 C17 1.494(11) . ?
C16 H16A 0.9900 . ?
C16 H16B 0.9900 . ?
C17 C18 1.483(11) . ?
C17 H17A 0.9900 . ?
C17 H17B 0.9900 . ?
C18 C19 1.468(10) . ?
C18 H18A 0.9900 . ?
C18 H18B 0.9900 . ?
C19 H19A 0.9900 . ?
C19 H19B 0.9900 . ?
C20 C21 1.499(8) . ?
C20 H20A 0.9900 . ?
C20 H20B 0.9900 . ?
C21 C22 1.486(8) . ?
C21 H21A 0.9900 . ?
C21 H21B 0.9900 . ?
C22 C23 1.493(8) . ?
C22 H22A 0.9900 . ?
C22 H22B 0.9900 . ?
C23 H23A 0.9900 . ?
C23 H23B 0.9900 . ?
C24 C25 1.380(9) . ?
C24 H24 0.9500 . ?
C25 C26 1.377(9) . ?
C25 H25 0.9500 . ?
C26 C27 1.379(9) . ?
C26 H26 0.9500 . ?
C27 C28 1.409(9) . ?
C28 H28 0.9500 . ?
C29 C34 1.440(8) . ?
C29 C30 1.453(7) . ?
C29 H29 1.0000 . ?
C30 C31 1.504(7) . ?
C30 H30A 0.9900 . ?
C30 H30B 0.9900 . ?
C31 C32 1.459(9) . ?
C31 H31A 0.9900 . ?
C31 H31B 0.9900 . ?
C32 C33 1.465(8) . ?
C32 H32A 0.9900 . ?
C32 H32B 0.9900 . ?
C33 C34 1.516(7) . ?
C33 H33A 0.9900 . ?
C33 H33B 0.9900 . ?
C34 H34A 0.9900 . ?
C34 H34B 0.9900 . ?
C35 C36 1.502(7) . ?
C35 H35A 0.9900 . ?
C35 H35B 0.9900 . ?
C36 C37 1.496(8) . ?
C36 H36A 0.9900 . ?
C36 H36B 0.9900 . ?
C37 C38 1.453(8) . ?
C37 H37A 0.9900 . ?
C37 H37B 0.9900 . ?
C38 H38A 0.9900 . ?
C38 H38B 0.9900 . ?
